data_4506293
loop_
_publ_author_name
'Chandrasekhar, Vadapalli'
'Mohapatra, Chandrajeet'
'Butcher, Ray J.'

_publ_section_title
;
 Synthesis of One- and Two-Dimensional Coordination Polymers Containing
 Organotin Macrocycles. Reactions of (n-Bu3Sn)2O with Pyridine
 Dicarboxylic Acids. Structure-Directing Role of the Ancillary
 4,4&#x2032;-Bipyridine Ligand
;
_journal_issue 6
_journal_name_full 'Crystal Growth &amp; Design'
_journal_page_first 3285
_journal_paper_doi 10.1021/cg3004189
_journal_volume 12
_journal_year 2012
_chemical_formula_moiety 'C31 H57 N O4 Sn2'
_chemical_formula_sum 'C31 H57 N O4 Sn2'
_chemical_formula_weight 745.16
_chemical_name_systematic
; 
 ? 
;
_space_group_IT_number 14
_symmetry_cell_setting monoclinic
_symmetry_space_group_name_Hall '-P 2yn'
_symmetry_space_group_name_H-M 'P 1 21/n 1'
_atom_sites_solution_hydrogens geom
_atom_sites_solution_primary direct
_atom_sites_solution_secondary difmap
_audit_creation_method SHELXL-97
_cell_angle_alpha 90.00
_cell_angle_beta 100.762(2)
_cell_angle_gamma 90.00
_cell_formula_units_Z 2
_cell_length_a 9.6998(10)
_cell_length_b 10.5225(11)
_cell_length_c 16.8608(17)
_cell_measurement_reflns_used 4624
_cell_measurement_temperature 123(2)
_cell_measurement_theta_max 28.270
_cell_measurement_theta_min 2.459
_cell_volume 1690.6(3)
_computing_cell_refinement 'Bruker SMART'
_computing_data_collection 'Bruker SMART'
_computing_data_reduction 'Bruker SAINT'
_computing_molecular_graphics 'Bruker SHELXTL (Sheldrick, 2008)'
_computing_publication_material 'Bruker SHELXTL (Sheldrick, 2008)'
_computing_structure_refinement 'SHELXL-97 (Sheldrick, 2008)'
_computing_structure_solution 'SHELXS-97 (Sheldrick, 2008)'
_diffrn_ambient_temperature 123(2)
_diffrn_measured_fraction_theta_full 0.994
_diffrn_measured_fraction_theta_max 0.977
_diffrn_measurement_device_type 'Bruker Apex'
_diffrn_measurement_method '\w scans'
_diffrn_radiation_monochromator graphite
_diffrn_radiation_source 'fine-focus sealed tube'
_diffrn_radiation_type MoK\a
_diffrn_radiation_wavelength 0.71073
_diffrn_reflns_av_R_equivalents 0.0523
_diffrn_reflns_av_sigmaI/netI 0.0556
_diffrn_reflns_limit_h_max 10
_diffrn_reflns_limit_h_min -12
_diffrn_reflns_limit_k_max 13
_diffrn_reflns_limit_k_min -13
_diffrn_reflns_limit_l_max 22
_diffrn_reflns_limit_l_min -19
_diffrn_reflns_number 10698
_diffrn_reflns_theta_full 25.50
_diffrn_reflns_theta_max 28.42
_diffrn_reflns_theta_min 2.29
_exptl_absorpt_coefficient_mu 1.510
_exptl_absorpt_correction_T_max 1.000
_exptl_absorpt_correction_T_min 0.651
_exptl_absorpt_correction_type multi-scan
_exptl_absorpt_process_details 'Sadabs (Sheldrick, 1996)'
_exptl_crystal_colour colorless
_exptl_crystal_density_diffrn 1.464
_exptl_crystal_density_method 'not measured'
_exptl_crystal_description prism
_exptl_crystal_F_000 764
_exptl_crystal_size_max 0.35
_exptl_crystal_size_mid 0.25
_exptl_crystal_size_min 0.15
_refine_diff_density_max 2.235
_refine_diff_density_min -2.344
_refine_diff_density_rms 0.315
_refine_ls_extinction_coef 0.0020(11)
_refine_ls_extinction_expression Fc^*^=kFc[1+0.001xFc^2^\l^3^/sin(2\q)]^-1/4^
_refine_ls_extinction_method SHELXL
_refine_ls_goodness_of_fit_ref 1.197
_refine_ls_hydrogen_treatment constr
_refine_ls_matrix_type full
_refine_ls_number_parameters 176
_refine_ls_number_reflns 4143
_refine_ls_number_restraints 0
_refine_ls_restrained_S_all 1.197
_refine_ls_R_factor_all 0.0757
_refine_ls_R_factor_gt 0.0502
_refine_ls_shift/su_max 0.001
_refine_ls_shift/su_mean 0.000
_refine_ls_structure_factor_coef Fsqd
_refine_ls_weighting_details 'calc w=1/[\s^2^(Fo^2^)+(0.1517P)^2^+5.5117P] where P=(Fo^2^+2Fc^2^)/3'
_refine_ls_weighting_scheme calc
_refine_ls_wR_factor_gt 0.1436
_refine_ls_wR_factor_ref 0.2448
_reflns_number_gt 3391
_reflns_number_total 4143
_reflns_threshold_expression >2sigma(I)
_cod_data_source_file cg3004189_si_001.cif
_cod_data_source_block Compound-2
_cod_depositor_comments
;
The following automatic conversions were performed:

'_symmetry_cell_setting' value 'Monoclinic' changed to 'monoclinic'
according to /home/saulius/struct/CIF-dictionaries/cif_core.dic
dictionary named 'cif_core.dic' version 2.4.1 from 2010-06-29.

Automatic conversion script
Id: cif_fix_values 1891 2012-01-12 08:04:46Z andrius 
;
_cod_original_sg_symbol_H-M 'P 21/n'
_cod_database_code 4506293

loop_
_symmetry_equiv_pos_as_xyz
'x, y, z'
'-x+1/2, y+1/2, -z+1/2'
'-x, -y, -z'
'x-1/2, -y-1/2, z-1/2'

loop_
_atom_site_label
_atom_site_type_symbol
_atom_site_fract_x
_atom_site_fract_y
_atom_site_fract_z
_atom_site_U_iso_or_equiv
_atom_site_adp_type
_atom_site_occupancy
_atom_site_symmetry_multiplicity
_atom_site_calc_flag
_atom_site_refinement_flags
_atom_site_disorder_group
Sn Sn 0.71516(3) 0.60084(3) 0.220712(17) 0.01866(10) Uani 1 1 d . .
O1 O 0.7674(4) 0.4175(3) 0.3100(2) 0.0219(7) Uani 1 1 d . .
O2 O 0.8433(3) 0.2406(3) 0.37528(19) 0.0202(7) Uani 1 1 d . .
C1 C 0.8362(5) 0.3612(4) 0.3681(2) 0.0177(9) Uani 1 1 d . .
C2 C 0.9225(5) 0.4342(5) 0.4380(3) 0.0208(9) Uani 1 1 d . .
C11 C 0.6191(5) 0.7015(5) 0.3078(3) 0.0271(10) Uani 1 1 d . .
H11A H 0.6944 0.7367 0.3499 0.033 Uiso 1 1 calc R .
H11B H 0.5652 0.7740 0.2804 0.033 Uiso 1 1 calc R .
C12 C 0.5225(5) 0.6225(5) 0.3484(3) 0.0264(11) Uani 1 1 d . .
H12A H 0.5743 0.5473 0.3737 0.032 Uiso 1 1 calc R .
H12B H 0.4433 0.5918 0.3071 0.032 Uiso 1 1 calc R .
C13 C 0.4648(5) 0.6969(5) 0.4127(3) 0.0303(11) Uani 1 1 d . .
H13A H 0.4223 0.7767 0.3884 0.036 Uiso 1 1 calc R .
H13B H 0.5438 0.7202 0.4564 0.036 Uiso 1 1 calc R .
C14 C 0.3548(6) 0.6249(5) 0.4497(3) 0.0303(12) Uani 1 1 d . .
H14A H 0.3264 0.6770 0.4921 0.045 Uiso 1 1 calc R .
H14B H 0.3950 0.5448 0.4730 0.045 Uiso 1 1 calc R .
H14C H 0.2727 0.6071 0.4077 0.045 Uiso 1 1 calc R .
C21 C 0.9373(5) 0.6049(5) 0.2305(4) 0.0285(13) Uani 1 1 d . .
H21A H 0.9793 0.6122 0.2886 0.034 Uiso 1 1 calc R .
H21B H 0.9665 0.5216 0.2119 0.034 Uiso 1 1 calc R .
C22 C 1.0025(5) 0.7077(5) 0.1858(3) 0.0241(10) Uani 1 1 d . .
H22A H 0.9625 0.7913 0.1962 0.029 Uiso 1 1 calc R .
H22B H 0.9787 0.6911 0.1270 0.029 Uiso 1 1 calc R .
C23 C 1.1629(5) 0.7122(5) 0.2122(3) 0.0276(11) Uani 1 1 d . .
H23A H 1.1861 0.7312 0.2707 0.033 Uiso 1 1 calc R .
H23B H 1.2020 0.6275 0.2037 0.033 Uiso 1 1 calc R .
C24 C 1.2324(6) 0.8110(6) 0.1668(4) 0.0403(15) Uani 1 1 d . .
H24A H 1.3345 0.8060 0.1838 0.061 Uiso 1 1 calc R .
H24B H 1.2001 0.8960 0.1785 0.061 Uiso 1 1 calc R .
H24C H 1.2072 0.7947 0.1086 0.061 Uiso 1 1 calc R .
C31 C 0.5802(6) 0.4675(4) 0.1483(3) 0.0263(11) Uani 1 1 d . .
H31A H 0.6259 0.4385 0.1037 0.032 Uiso 1 1 calc R .
H31B H 0.5683 0.3924 0.1818 0.032 Uiso 1 1 calc R .
C32 C 0.4388(6) 0.5198(5) 0.1134(4) 0.0336(13) Uani 1 1 d . .
H32A H 0.4518 0.5936 0.0792 0.040 Uiso 1 1 calc R .
H32B H 0.3957 0.5517 0.1584 0.040 Uiso 1 1 calc R .
C33 C 0.3367(5) 0.4293(5) 0.0637(3) 0.0283(11) Uani 1 1 d . .
H33A H 0.3189 0.3578 0.0986 0.034 Uiso 1 1 calc R .
H33B H 0.3812 0.3938 0.0202 0.034 Uiso 1 1 calc R .
C34 C 0.1970(5) 0.4875(6) 0.0256(3) 0.0337(13) Uani 1 1 d . .
H34A H 0.1390 0.4233 -0.0071 0.051 Uiso 1 1 calc R .
H34B H 0.2130 0.5589 -0.0089 0.051 Uiso 1 1 calc R .
H34C H 0.1488 0.5180 0.0681 0.051 Uiso 1 1 calc R .
N1A N 0.9013(5) 0.5597(4) 0.4428(3) 0.0210(9) Uani 0.25 1 d P 1
C3A C 1.0214(6) 0.3736(5) 0.4941(3) 0.0325(12) Uani 0.75 1 d P 1
H3A H 1.0366 0.2850 0.4893 0.039 Uiso 0.75 1 calc PR 1
C3B C 0.9013(5) 0.5597(4) 0.4428(3) 0.0210(9) Uani 0.75 1 d P 2
H3B H 0.8341 0.6017 0.4032 0.025 Uiso 0.75 1 calc PR 2
N1B N 1.0214(6) 0.3736(5) 0.4941(3) 0.0325(12) Uani 0.25 1 d P 2

loop_
_atom_site_aniso_label
_atom_site_aniso_U_11
_atom_site_aniso_U_22
_atom_site_aniso_U_33
_atom_site_aniso_U_23
_atom_site_aniso_U_13
_atom_site_aniso_U_12
Sn 0.01899(18) 0.01477(19) 0.02194(18) -0.00037(9) 0.00312(14) -0.00045(9)
O1 0.0242(15) 0.0176(14) 0.0227(16) -0.0033(12) 0.0014(13) -0.0021(12)
O2 0.0232(14) 0.0133(13) 0.0235(14) -0.0015(11) 0.0028(12) -0.0001(11)
C1 0.0240(19) 0.0126(17) 0.0156(17) 0.0056(14) 0.0013(15) -0.0021(16)
C2 0.0221(19) 0.023(2) 0.0177(18) 0.0002(16) 0.0059(16) -0.0084(17)
C11 0.032(2) 0.024(2) 0.030(2) -0.0042(18) 0.0150(18) 0.0004(19)
C12 0.027(2) 0.028(2) 0.024(2) 0.0032(18) 0.0047(19) -0.0042(19)
C13 0.030(2) 0.031(3) 0.033(2) -0.006(2) 0.0116(19) 0.003(2)
C14 0.027(2) 0.035(2) 0.029(2) 0.007(2) 0.005(2) 0.005(2)
C21 0.012(2) 0.032(3) 0.037(3) 0.0033(19) -0.0083(19) 0.0003(16)
C22 0.022(2) 0.027(2) 0.024(2) 0.0005(17) 0.0052(17) 0.0016(18)
C23 0.025(2) 0.029(2) 0.029(2) 0.0033(19) 0.0058(18) -0.0027(19)
C24 0.021(2) 0.040(3) 0.059(4) 0.010(3) 0.004(2) 0.001(2)
C31 0.037(2) 0.019(2) 0.021(2) 0.0023(17) 0.0010(19) 0.0001(19)
C32 0.027(2) 0.024(2) 0.048(3) -0.010(2) 0.001(2) 0.0029(19)
C33 0.028(2) 0.026(2) 0.027(2) 0.0007(19) -0.0057(19) -0.005(2)
C34 0.026(2) 0.039(3) 0.036(3) -0.002(2) 0.003(2) -0.003(2)
N1A 0.0242(19) 0.0151(18) 0.0215(19) 0.0085(15) -0.0017(16) 0.0001(16)
C3A 0.033(3) 0.033(2) 0.032(2) -0.007(2) 0.009(2) -0.005(2)
C3B 0.0242(19) 0.0151(18) 0.0215(19) 0.0085(15) -0.0017(16) 0.0001(16)
N1B 0.033(3) 0.033(2) 0.032(2) -0.007(2) 0.009(2) -0.005(2)

loop_
_atom_type_symbol
_atom_type_description
_atom_type_scat_dispersion_real
_atom_type_scat_dispersion_imag
_atom_type_scat_source
C C 0.0033 0.0016 'International Tables Vol C Tables 4.2.6.8 and 6.1.1.4'
H H 0.0000 0.0000 'International Tables Vol C Tables 4.2.6.8 and 6.1.1.4'
N N 0.0061 0.0033 'International Tables Vol C Tables 4.2.6.8 and 6.1.1.4'
O O 0.0106 0.0060 'International Tables Vol C Tables 4.2.6.8 and 6.1.1.4'
Sn Sn -0.6537 1.4246 'International Tables Vol C Tables 4.2.6.8 and 6.1.1.4'

loop_
_geom_angle_atom_site_label_1
_geom_angle_atom_site_label_2
_geom_angle_atom_site_label_3
_geom_angle
_geom_angle_site_symmetry_1
_geom_angle_site_symmetry_3
C21 Sn C31 124.0(2) . .
C21 Sn C11 119.7(2) . .
C31 Sn C11 114.5(2) . .
C21 Sn O2 99.38(17) . 2_655
C31 Sn O2 88.42(15) . 2_655
C11 Sn O2 95.10(16) . 2_655
C21 Sn O1 82.96(16) . .
C31 Sn O1 82.41(14) . .
C11 Sn O1 91.96(16) . .
O2 Sn O1 170.16(11) 2_655 .
C1 O1 Sn 153.1(3) . .
C1 O2 Sn 126.7(3) . 2_645
O1 C1 O2 124.5(4) . .
O1 C1 C2 120.8(4) . .
O2 C1 C2 114.7(4) . .
N1A C2 C3A 120.8(4) . .
N1A C2 C1 118.4(4) . .
C3A C2 C1 120.8(4) . .
C12 C11 Sn 114.9(3) . .
C12 C11 H11A 108.5 . .
Sn C11 H11A 108.5 . .
C12 C11 H11B 108.5 . .
Sn C11 H11B 108.5 . .
H11A C11 H11B 107.5 . .
C11 C12 C13 112.4(4) . .
C11 C12 H12A 109.1 . .
C13 C12 H12A 109.1 . .
C11 C12 H12B 109.1 . .
C13 C12 H12B 109.1 . .
H12A C12 H12B 107.9 . .
C12 C13 C14 114.3(4) . .
C12 C13 H13A 108.7 . .
C14 C13 H13A 108.7 . .
C12 C13 H13B 108.7 . .
C14 C13 H13B 108.7 . .
H13A C13 H13B 107.6 . .
C13 C14 H14A 109.5 . .
C13 C14 H14B 109.5 . .
H14A C14 H14B 109.5 . .
C13 C14 H14C 109.5 . .
H14A C14 H14C 109.5 . .
H14B C14 H14C 109.5 . .
C22 C21 Sn 118.9(3) . .
C22 C21 H21A 107.6 . .
Sn C21 H21A 107.6 . .
C22 C21 H21B 107.6 . .
Sn C21 H21B 107.6 . .
H21A C21 H21B 107.0 . .
C21 C22 C23 111.7(4) . .
C21 C22 H22A 109.3 . .
C23 C22 H22A 109.3 . .
C21 C22 H22B 109.3 . .
C23 C22 H22B 109.3 . .
H22A C22 H22B 107.9 . .
C24 C23 C22 113.2(4) . .
C24 C23 H23A 108.9 . .
C22 C23 H23A 108.9 . .
C24 C23 H23B 108.9 . .
C22 C23 H23B 108.9 . .
H23A C23 H23B 107.8 . .
C23 C24 H24A 109.5 . .
C23 C24 H24B 109.5 . .
H24A C24 H24B 109.5 . .
C23 C24 H24C 109.5 . .
H24A C24 H24C 109.5 . .
H24B C24 H24C 109.5 . .
C32 C31 Sn 113.7(3) . .
C32 C31 H31A 108.8 . .
Sn C31 H31A 108.8 . .
C32 C31 H31B 108.8 . .
Sn C31 H31B 108.8 . .
H31A C31 H31B 107.7 . .
C31 C32 C33 116.5(4) . .
C31 C32 H32A 108.2 . .
C33 C32 H32A 108.2 . .
C31 C32 H32B 108.2 . .
C33 C32 H32B 108.2 . .
H32A C32 H32B 107.3 . .
C32 C33 C34 115.0(5) . .
C32 C33 H33A 108.5 . .
C34 C33 H33A 108.5 . .
C32 C33 H33B 108.5 . .
C34 C33 H33B 108.5 . .
H33A C33 H33B 107.5 . .
C33 C34 H34A 109.5 . .
C33 C34 H34B 109.5 . .
H34A C34 H34B 109.5 . .
C33 C34 H34C 109.5 . .
H34A C34 H34C 109.5 . .
H34B C34 H34C 109.5 . .
C2 N1A C3A 118.8(4) . 3_766
C2 C3A N1A 120.4(5) . 3_766
C2 C3A H3A 119.8 . .
N1A C3A H3A 119.8 3_766 .

loop_
_geom_bond_atom_site_label_1
_geom_bond_atom_site_label_2
_geom_bond_distance
_geom_bond_site_symmetry_2
Sn C21 2.131(5) .
Sn C31 2.139(5) .
Sn C11 2.158(5) .
Sn O2 2.182(3) 2_655
Sn O1 2.441(3) .
O1 C1 1.230(5) .
O2 C1 1.276(5) .
O2 Sn 2.182(3) 2_645
C1 C2 1.521(6) .
C2 N1A 1.340(6) .
C2 C3A 1.373(7) .
C11 C12 1.509(7) .
C11 H11A 0.9900 .
C11 H11B 0.9900 .
C12 C13 1.526(7) .
C12 H12A 0.9900 .
C12 H12B 0.9900 .
C13 C14 1.532(8) .
C13 H13A 0.9900 .
C13 H13B 0.9900 .
C14 H14A 0.9800 .
C14 H14B 0.9800 .
C14 H14C 0.9800 .
C21 C22 1.523(7) .
C21 H21A 0.9900 .
C21 H21B 0.9900 .
C22 C23 1.537(7) .
C22 H22A 0.9900 .
C22 H22B 0.9900 .
C23 C24 1.522(8) .
C23 H23A 0.9900 .
C23 H23B 0.9900 .
C24 H24A 0.9800 .
C24 H24B 0.9800 .
C24 H24C 0.9800 .
C31 C32 1.493(7) .
C31 H31A 0.9900 .
C31 H31B 0.9900 .
C32 C33 1.511(7) .
C32 H32A 0.9900 .
C32 H32B 0.9900 .
C33 C34 1.516(7) .
C33 H33A 0.9900 .
C33 H33B 0.9900 .
C34 H34A 0.9800 .
C34 H34B 0.9800 .
C34 H34C 0.9800 .
N1A C3A 1.374(7) 3_766
C3A N1A 1.374(7) 3_766
C3A H3A 0.9500 .

loop_
_geom_torsion_atom_site_label_1
_geom_torsion_atom_site_label_2
_geom_torsion_atom_site_label_3
_geom_torsion_atom_site_label_4
_geom_torsion
_geom_torsion_site_symmetry_1
_geom_torsion_site_symmetry_4
C21 Sn O1 C1 42.1(7) . .
C31 Sn O1 C1 167.9(7) . .
C11 Sn O1 C1 -77.6(7) . .
O2 Sn O1 C1 146.5(7) 2_655 .
Sn O1 C1 O2 -155.9(5) . .
Sn O1 C1 C2 23.5(10) . .
Sn O2 C1 O1 16.8(7) 2_645 .
Sn O2 C1 C2 -162.7(3) 2_645 .
O1 C1 C2 N1A 12.6(7) . .
O2 C1 C2 N1A -167.9(4) . .
O1 C1 C2 C3A -166.2(5) . .
O2 C1 C2 C3A 13.3(7) . .
C21 Sn C11 C12 -126.8(3) . .
C31 Sn C11 C12 38.8(4) . .
O2 Sn C11 C12 129.4(3) 2_655 .
O1 Sn C11 C12 -43.8(4) . .
Sn C11 C12 C13 176.7(3) . .
C11 C12 C13 C14 174.2(4) . .
C31 Sn C21 C22 104.3(4) . .
C11 Sn C21 C22 -91.6(4) . .
O2 Sn C21 C22 9.8(4) 2_655 .
O1 Sn C21 C22 -179.8(4) . .
Sn C21 C22 C23 169.1(3) . .
C21 C22 C23 C24 178.1(5) . .
C21 Sn C31 C32 -147.4(4) . .
C11 Sn C31 C32 47.7(4) . .
O2 Sn C31 C32 -47.2(4) 2_655 .
O1 Sn C31 C32 136.4(4) . .
Sn C31 C32 C33 -178.2(4) . .
C31 C32 C33 C34 -176.9(5) . .
C3A C2 N1A C3A -1.3(8) . 3_766
C1 C2 N1A C3A 179.9(4) . 3_766
N1A C2 C3A N1A 1.4(9) . 3_766
C1 C2 C3A N1A -179.9(4) . 3_766
